data_4301355
loop_
_publ_author_name
'Pabitra Baran Chatterjee'
'Kisholoy Bhattacharya'
'Nabanita Kundu'
'Ki-Young Choi'
'Rodolphe Cl\'erac'
'Muktimoy Chaudhury'

_publ_section_title
;
Vanadium-Induced Nucleophilic IPSO Substitutions in a Coordinated
Tetrachlorosemiquinone Ring: Formation of the Chloranilate Anion as a
Bridging Ligand
;
_journal_name_full 'Inorganic Chemistry'
_journal_page_first 804
_journal_page_last 806
_journal_paper_doi 10.1021/ic801985g
_journal_volume 48
_journal_year 2009
_chemical_formula_sum 'C26 H16 Cl4 N4 O6 V2'
_chemical_formula_weight 724.11
_chemical_name_systematic
;
 ?
;
_space_group_IT_number 2
_symmetry_cell_setting triclinic
_symmetry_space_group_name_Hall '-P 1'
_symmetry_space_group_name_H-M 'P -1'
_atom_sites_solution_hydrogens geom
_atom_sites_solution_primary direct
_atom_sites_solution_secondary difmap
_audit_creation_method SHELXL-97
_cell_angle_alpha 98.602(6)
_cell_angle_beta 95.049(6)
_cell_angle_gamma 105.828(6)
_cell_formula_units_Z 1
_cell_length_a 6.873(2)
_cell_length_b 8.512(3)
_cell_length_c 13.076(4)
_cell_measurement_reflns_used 2438
_cell_measurement_temperature 233(2)
_cell_measurement_theta_max 27.3815
_cell_measurement_theta_min 2.529
_cell_volume 721.0(4)
_computing_cell_refinement 'SMART (Brucker, 1999)'
_computing_data_collection 'SMART (Brucker, 1999)'
_computing_data_reduction 'SAINT-plus (bruker, 1999)'
_computing_molecular_graphics 'Ortep-3 for windows(Farrugia, 1997)'
_computing_publication_material 'SHELXL97 (Sheldric, 1997)'
_computing_structure_refinement 'SHELXL97 (Sheldrick, 1997)'
_computing_structure_solution 'SHELXL97 (Sheldric, 1997)'
_diffrn_ambient_temperature 233(2)
_diffrn_measured_fraction_theta_full 0.987
_diffrn_measured_fraction_theta_max 0.987
_diffrn_measurement_device_type 'Bruker SMART 1000 CCD dffractometer'
_diffrn_radiation_monochromator graphite
_diffrn_radiation_source 'fine-focus sealed tube'
_diffrn_radiation_type MoK\a
_diffrn_radiation_wavelength 0.71073
_diffrn_reflns_av_R_equivalents 0.0400
_diffrn_reflns_av_sigmaI/netI 0.0523
_diffrn_reflns_limit_h_max 9
_diffrn_reflns_limit_h_min -9
_diffrn_reflns_limit_k_max 11
_diffrn_reflns_limit_k_min -11
_diffrn_reflns_limit_l_max 17
_diffrn_reflns_limit_l_min -17
_diffrn_reflns_number 9818
_diffrn_reflns_theta_full 28.47
_diffrn_reflns_theta_max 28.47
_diffrn_reflns_theta_min 2.53
_diffrn_standards_decay_% -0.0002
_exptl_absorpt_coefficient_mu 1.067
_exptl_absorpt_correction_T_max 0.9633
_exptl_absorpt_correction_T_min 0.8511
_exptl_absorpt_correction_type multi-scan
_exptl_absorpt_process_details 'SADABS (Sheldrick, 1996)'
_exptl_crystal_colour black
_exptl_crystal_density_diffrn 1.668
_exptl_crystal_density_method 'not measured'
_exptl_crystal_description plate
_exptl_crystal_F_000 362
_exptl_crystal_size_max 0.184
_exptl_crystal_size_mid 0.124
_exptl_crystal_size_min 0.035
_refine_diff_density_max 0.732
_refine_diff_density_min -0.581
_refine_diff_density_rms 0.091
_refine_ls_extinction_coef none
_refine_ls_extinction_method none
_refine_ls_goodness_of_fit_ref 1.027
_refine_ls_hydrogen_treatment constr
_refine_ls_matrix_type full
_refine_ls_number_parameters 190
_refine_ls_number_reflns 3620
_refine_ls_number_restraints 0
_refine_ls_restrained_S_all 1.027
_refine_ls_R_factor_all 0.0775
_refine_ls_R_factor_gt 0.0446
_refine_ls_shift/su_max 0.000
_refine_ls_shift/su_mean 0.000
_refine_ls_structure_factor_coef Fsqd
_refine_ls_weighting_details 'calc w=1/[\s^2^(Fo^2^)+(0.0648P)^2^+0.2566P] where P=(Fo^2^+2Fc^2^)/3'
_refine_ls_weighting_scheme calc
_refine_ls_wR_factor_gt 0.1083
_refine_ls_wR_factor_ref 0.1278
_reflns_number_gt 2463
_reflns_number_total 3620
_reflns_threshold_expression >2sigma(I)
_cod_data_source_file ic801985g_si_003.cif
_cod_data_source_block 2
_cod_original_cell_volume 720.9(4)
_cod_database_code 4301355

loop_
_symmetry_equiv_pos_as_xyz
'x, y, z'
'-x, -y, -z'

loop_
_atom_site_label
_atom_site_type_symbol
_atom_site_fract_x
_atom_site_fract_y
_atom_site_fract_z
_atom_site_U_iso_or_equiv
_atom_site_adp_type
_atom_site_occupancy
_atom_site_symmetry_multiplicity
_atom_site_calc_flag
_atom_site_refinement_flags
_atom_site_disorder_assembly
_atom_site_disorder_group
V V 0.49821(8) 0.05132(6) 0.69496(4) 0.02864(16) Uani 1 1 d . . .
Cl1 Cl 0.15529(13) -0.10017(10) 0.67831(7) 0.0468(2) Uani 1 1 d . . .
Cl2 Cl 0.34157(15) 0.31420(10) 1.06105(6) 0.0462(2) Uani 1 1 d . . .
O1 O 0.5774(4) -0.0434(3) 0.60097(16) 0.0403(5) Uani 1 1 d . . .
O2 O 0.5779(3) -0.0772(2) 0.80310(15) 0.0321(5) Uani 1 1 d . . .
O3 O 0.4412(3) 0.1746(2) 0.85220(15) 0.0313(5) Uani 1 1 d . . .
N1 N 0.4194(4) 0.2494(3) 0.63745(18) 0.0269(5) Uani 1 1 d . . .
N2 N 0.7647(4) 0.2532(3) 0.74231(18) 0.0287(5) Uani 1 1 d . . .
C1 C 0.2453(5) 0.2366(4) 0.5772(2) 0.0340(7) Uani 1 1 d . . .
H1 H 0.1537 0.1306 0.5521 0.041 Uiso 1 1 calc R . .
C2 C 0.1957(5) 0.3732(4) 0.5507(2) 0.0382(7) Uani 1 1 d . . .
H2 H 0.0738 0.3599 0.5071 0.046 Uiso 1 1 calc R . .
C3 C 0.3275(5) 0.5301(4) 0.5890(2) 0.0374(7) Uani 1 1 d . . .
H3 H 0.2948 0.6251 0.5738 0.045 Uiso 1 1 calc R . .
C4 C 0.5079(5) 0.5440(4) 0.6498(2) 0.0320(7) Uani 1 1 d . . .
H4 H 0.5998 0.6493 0.6767 0.038 Uiso 1 1 calc R . .
C5 C 0.5531(4) 0.4024(3) 0.6712(2) 0.0253(6) Uani 1 1 d . . .
C6 C 0.7484(4) 0.4034(3) 0.7273(2) 0.0268(6) Uani 1 1 d . . .
C7 C 0.9099(5) 0.5454(4) 0.7601(2) 0.0349(7) Uani 1 1 d . . .
H7 H 0.8967 0.6492 0.7498 0.042 Uiso 1 1 calc R . .
C8 C 1.0911(5) 0.5336(4) 0.8084(3) 0.0416(8) Uani 1 1 d . . .
H8 H 1.2019 0.6293 0.8320 0.050 Uiso 1 1 calc R . .
C9 C 1.1077(5) 0.3802(5) 0.8217(3) 0.0424(8) Uani 1 1 d . . .
H9 H 1.2306 0.3696 0.8533 0.051 Uiso 1 1 calc R . .
C10 C 0.9424(5) 0.2428(4) 0.7881(2) 0.0371(7) Uani 1 1 d . . .
H10 H 0.9539 0.1382 0.7975 0.045 Uiso 1 1 calc R . .
C11 C 0.5429(4) -0.0497(3) 0.8969(2) 0.0264(6) Uani 1 1 d . . .
C12 C 0.4651(4) 0.1004(3) 0.9258(2) 0.0260(6) Uani 1 1 d . . .
C13 C 0.4264(5) 0.1426(3) 1.0283(2) 0.0286(6) Uani 1 1 d . . .

loop_
_atom_site_aniso_label
_atom_site_aniso_U_11
_atom_site_aniso_U_22
_atom_site_aniso_U_33
_atom_site_aniso_U_23
_atom_site_aniso_U_13
_atom_site_aniso_U_12
V 0.0447(3) 0.0202(3) 0.0236(3) 0.00331(18) 0.0049(2) 0.0140(2)
Cl1 0.0498(5) 0.0274(4) 0.0585(6) 0.0087(4) 0.0057(4) 0.0035(4)
Cl2 0.0835(6) 0.0408(5) 0.0322(4) 0.0085(3) 0.0144(4) 0.0447(5)
O1 0.0659(15) 0.0367(12) 0.0249(11) 0.0036(9) 0.0077(10) 0.0265(11)
O2 0.0539(13) 0.0257(10) 0.0241(10) 0.0062(8) 0.0101(9) 0.0215(10)
O3 0.0474(12) 0.0272(10) 0.0270(10) 0.0073(8) 0.0086(9) 0.0212(9)
N1 0.0329(13) 0.0228(12) 0.0247(12) 0.0023(9) 0.0008(10) 0.0097(10)
N2 0.0376(14) 0.0278(13) 0.0254(12) 0.0071(10) 0.0054(10) 0.0154(11)
C1 0.0408(18) 0.0284(15) 0.0300(16) 0.0016(12) -0.0033(13) 0.0097(13)
C2 0.0413(18) 0.0408(18) 0.0357(17) 0.0060(14) -0.0035(14) 0.0206(15)
C3 0.054(2) 0.0293(16) 0.0378(17) 0.0092(13) 0.0075(15) 0.0241(15)
C4 0.0424(18) 0.0229(14) 0.0346(16) 0.0056(12) 0.0085(13) 0.0147(13)
C5 0.0343(15) 0.0227(14) 0.0210(13) 0.0032(10) 0.0060(11) 0.0115(12)
C6 0.0348(16) 0.0247(14) 0.0250(14) 0.0070(11) 0.0111(12) 0.0121(12)
C7 0.0362(17) 0.0297(16) 0.0396(17) 0.0062(13) 0.0094(14) 0.0094(14)
C8 0.0339(17) 0.0420(19) 0.0449(19) 0.0032(15) 0.0051(14) 0.0069(15)
C9 0.0322(17) 0.058(2) 0.0404(19) 0.0087(16) 0.0031(14) 0.0195(17)
C10 0.0443(19) 0.0419(18) 0.0330(16) 0.0100(14) 0.0051(14) 0.0238(16)
C11 0.0351(15) 0.0192(13) 0.0259(14) 0.0023(10) 0.0043(11) 0.0102(12)
C12 0.0339(15) 0.0213(13) 0.0243(14) 0.0042(11) 0.0043(11) 0.0105(12)
C13 0.0419(17) 0.0223(14) 0.0282(15) 0.0046(11) 0.0076(12) 0.0191(13)

loop_
_atom_type_symbol
_atom_type_description
_atom_type_scat_dispersion_real
_atom_type_scat_dispersion_imag
_atom_type_scat_source
C C 0.0033 0.0016 'International Tables Vol C Tables 4.2.6.8 and 6.1.1.4'
H H 0.0000 0.0000 'International Tables Vol C Tables 4.2.6.8 and 6.1.1.4'
N N 0.0061 0.0033 'International Tables Vol C Tables 4.2.6.8 and 6.1.1.4'
O O 0.0106 0.0060 'International Tables Vol C Tables 4.2.6.8 and 6.1.1.4'
Cl Cl 0.1484 0.1585 'International Tables Vol C Tables 4.2.6.8 and 6.1.1.4'
V V 0.3005 0.5294 'International Tables Vol C Tables 4.2.6.8 and 6.1.1.4'

loop_
_geom_angle_atom_site_label_1
_geom_angle_atom_site_label_2
_geom_angle_atom_site_label_3
_geom_angle
_geom_angle_site_symmetry_1
_geom_angle_site_symmetry_3
_geom_angle_publ_flag
O1 V O2 95.59(10) . . ?
O1 V N2 97.59(11) . . ?
O2 V N2 93.08(9) . . ?
O1 V N1 105.53(10) . . ?
O2 V N1 157.45(8) . . ?
N2 V N1 76.60(9) . . ?
O1 V O3 167.14(10) . . ?
O2 V O3 73.30(8) . . ?
N2 V O3 77.02(8) . . ?
N1 V O3 84.77(8) . . ?
O1 V Cl1 102.65(9) . . ?
O2 V Cl1 91.90(7) . . ?
N2 V Cl1 158.56(7) . . ?
N1 V Cl1 91.12(7) . . ?
O3 V Cl1 84.50(6) . . ?
C11 O2 V 121.75(18) . . ?
C12 O3 V 114.52(17) . . ?
C1 N1 C5 118.4(2) . . ?
C1 N1 V 125.68(19) . . ?
C5 N1 V 115.81(18) . . ?
C10 N2 C6 119.1(3) . . ?
C10 N2 V 124.8(2) . . ?
C6 N2 V 116.01(19) . . ?
N1 C1 C2 122.5(3) . . ?
C1 C2 C3 119.2(3) . . ?
C4 C3 C2 118.6(3) . . ?
C3 C4 C5 119.8(3) . . ?
N1 C5 C4 121.4(3) . . ?
N1 C5 C6 114.8(2) . . ?
C4 C5 C6 123.8(3) . . ?
N2 C6 C7 121.0(3) . . ?
N2 C6 C5 115.6(2) . . ?
C7 C6 C5 123.3(3) . . ?
C6 C7 C8 119.3(3) . . ?
C9 C8 C7 119.3(3) . . ?
C10 C9 C8 119.1(3) . . ?
N2 C10 C9 122.1(3) . . ?
O2 C11 C13 125.0(2) . 2_657 ?
O2 C11 C12 115.3(2) . . ?
C13 C11 C12 119.7(2) 2_657 . ?
O3 C12 C13 126.2(2) . . ?
O3 C12 C11 114.5(2) . . ?
C13 C12 C11 119.3(2) . . ?
C11 C13 C12 120.9(2) 2_657 . ?
C11 C13 Cl2 119.9(2) 2_657 . ?
C12 C13 Cl2 119.2(2) . . ?

loop_
_geom_bond_atom_site_label_1
_geom_bond_atom_site_label_2
_geom_bond_distance
_geom_bond_site_symmetry_2
_geom_bond_publ_flag
V V 5.0459(19) 2_656 ?
V V 9.996(4) 2_646 ?
V O1 1.586(2) . ?
V O2 2.037(2) . ?
V N2 2.111(3) . ?
V N1 2.123(2) . ?
V O3 2.281(2) . ?
V Cl1 2.3308(12) . ?
Cl2 C13 1.726(3) . ?
O2 C11 1.270(3) . ?
O3 C12 1.250(3) . ?
N1 C1 1.342(4) . ?
N1 C5 1.356(4) . ?
N2 C10 1.343(4) . ?
N2 C6 1.355(3) . ?
C1 C2 1.380(4) . ?
C2 C3 1.383(5) . ?
C3 C4 1.379(4) . ?
C4 C5 1.385(4) . ?
C5 C6 1.469(4) . ?
C6 C7 1.381(4) . ?
C7 C8 1.382(5) . ?
C8 C9 1.376(5) . ?
C9 C10 1.373(5) . ?
C11 C13 1.383(4) 2_657 ?
C11 C12 1.524(4) . ?
C12 C13 1.403(4) . ?
C13 C11 1.383(4) 2_657 ?

loop_
_geom_torsion_atom_site_label_1
_geom_torsion_atom_site_label_2
_geom_torsion_atom_site_label_3
_geom_torsion_atom_site_label_4
_geom_torsion
_geom_torsion_site_symmetry_1
_geom_torsion_site_symmetry_2
_geom_torsion_site_symmetry_3
_geom_torsion_site_symmetry_4
_geom_torsion_publ_flag
O1 V O2 C11 -178.9(2) . . . . ?
N2 V O2 C11 83.1(2) . . . . ?
N1 V O2 C11 21.5(4) . . . . ?
O3 V O2 C11 7.7(2) . . . . ?
Cl1 V O2 C11 -76.0(2) . . . . ?
O1 V O3 C12 -37.2(5) . . . . ?
O2 V O3 C12 -6.27(19) . . . . ?
N2 V O3 C12 -103.6(2) . . . . ?
N1 V O3 C12 179.0(2) . . . . ?
Cl1 V O3 C12 87.4(2) . . . . ?
O1 V N1 C1 80.2(3) . . . . ?
O2 V N1 C1 -120.9(3) . . . . ?
N2 V N1 C1 174.5(2) . . . . ?
O3 V N1 C1 -107.6(2) . . . . ?
Cl1 V N1 C1 -23.3(2) . . . . ?
O1 V N1 C5 -104.3(2) . . . . ?
O2 V N1 C5 54.5(3) . . . . ?
N2 V N1 C5 -10.02(18) . . . . ?
O3 V N1 C5 67.85(19) . . . . ?
Cl1 V N1 C5 152.22(18) . . . . ?
O1 V N2 C10 -69.7(2) . . . . ?
O2 V N2 C10 26.4(2) . . . . ?
N1 V N2 C10 -173.9(2) . . . . ?
O3 V N2 C10 98.4(2) . . . . ?
Cl1 V N2 C10 129.5(2) . . . . ?
O1 V N2 C6 112.5(2) . . . . ?
O2 V N2 C6 -151.48(19) . . . . ?
N1 V N2 C6 8.23(19) . . . . ?
O3 V N2 C6 -79.40(19) . . . . ?
Cl1 V N2 C6 -48.3(3) . . . . ?
C5 N1 C1 C2 -1.6(4) . . . . ?
V N1 C1 C2 173.8(2) . . . . ?
N1 C1 C2 C3 -1.3(5) . . . . ?
C1 C2 C3 C4 2.1(5) . . . . ?
C2 C3 C4 C5 0.0(4) . . . . ?
C1 N1 C5 C4 3.8(4) . . . . ?
V N1 C5 C4 -172.0(2) . . . . ?
C1 N1 C5 C6 -173.9(2) . . . . ?
V N1 C5 C6 10.3(3) . . . . ?
C3 C4 C5 N1 -3.0(4) . . . . ?
C3 C4 C5 C6 174.5(3) . . . . ?
C10 N2 C6 C7 -1.3(4) . . . . ?
V N2 C6 C7 176.7(2) . . . . ?
C10 N2 C6 C5 176.5(2) . . . . ?
V N2 C6 C5 -5.5(3) . . . . ?
N1 C5 C6 N2 -3.2(3) . . . . ?
C4 C5 C6 N2 179.2(3) . . . . ?
N1 C5 C6 C7 174.6(3) . . . . ?
C4 C5 C6 C7 -3.1(4) . . . . ?
N2 C6 C7 C8 0.4(4) . . . . ?
C5 C6 C7 C8 -177.2(3) . . . . ?
C6 C7 C8 C9 0.8(5) . . . . ?
C7 C8 C9 C10 -1.1(5) . . . . ?
C6 N2 C10 C9 1.0(4) . . . . ?
V N2 C10 C9 -176.8(2) . . . . ?
C8 C9 C10 N2 0.2(5) . . . . ?
V O2 C11 C13 173.2(2) . . . 2_657 ?
V O2 C11 C12 -8.0(3) . . . . ?
V O3 C12 C13 -175.3(2) . . . . ?
V O3 C12 C11 4.4(3) . . . . ?
O2 C11 C12 O3 1.7(4) . . . . ?
C13 C11 C12 O3 -179.4(3) 2_657 . . . ?
O2 C11 C12 C13 -178.7(3) . . . . ?
C13 C11 C12 C13 0.2(5) 2_657 . . . ?
O3 C12 C13 C11 179.4(3) . . . 2_657 ?
C11 C12 C13 C11 -0.2(5) . . . 2_657 ?
O3 C12 C13 Cl2 -1.2(4) . . . . ?
C11 C12 C13 Cl2 179.1(2) . . . . ?
